data_4109961
loop_
_publ_author_name
'Todd W. Hudnall'
'Fran\,cois P. Gabba\"i'

_publ_section_title
;
 Ammonium Boranes for the Selective Complexation of Cyanide or Fluoride
 Ions in Water
;
_journal_name_full 'Journal of the American Chemical Society'
_journal_page_first 11978
_journal_page_last 11986
_journal_paper_doi 10.1021/ja073793z
_journal_volume 129
_journal_year 2007
_chemical_formula_moiety 1-{Mes2B}-(CN)-4-{Me3N}C6H4-acetone
_chemical_formula_sum 'C31 H41 B N2 O'
_chemical_formula_weight 468.47
_chemical_name_systematic
; 
 ? 
;
_space_group_IT_number 14
_symmetry_cell_setting monoclinic
_symmetry_space_group_name_Hall '-P 2yn'
_symmetry_space_group_name_H-M 'P 1 21/n 1'
_atom_sites_solution_hydrogens geom
_atom_sites_solution_primary direct
_atom_sites_solution_secondary difmap
_audit_creation_method SHELXL-97
_cell_angle_alpha 90.00
_cell_angle_beta 99.547(2)
_cell_angle_gamma 90.00
_cell_formula_units_Z 4
_cell_length_a 9.3438(17)
_cell_length_b 12.777(2)
_cell_length_c 23.658(4)
_cell_measurement_temperature 110(2)
_cell_volume 2785.3(8)
_computing_cell_refinement 'Bruker SMART'
_computing_data_collection 'Bruker SMART'
_computing_data_reduction 'Bruker SAINT'
_computing_molecular_graphics 'Bruker SHELXTL'
_computing_publication_material 'Bruker SHELXTL'
_computing_structure_refinement 'SHELXL-97 (Sheldrick, 1997)'
_computing_structure_solution 'SHELXS-97 (Sheldrick, 1990)'
_diffrn_ambient_temperature 110(2)
_diffrn_measured_fraction_theta_full 0.999
_diffrn_measured_fraction_theta_max 0.999
_diffrn_measurement_device_type 'CCD area detector'
_diffrn_measurement_method 'phi and omega scans'
_diffrn_radiation_monochromator graphite
_diffrn_radiation_source 'fine-focus sealed tube'
_diffrn_radiation_type MoK\a
_diffrn_radiation_wavelength 0.71073
_diffrn_reflns_av_R_equivalents 0.0502
_diffrn_reflns_av_sigmaI/netI 0.0383
_diffrn_reflns_limit_h_max 8
_diffrn_reflns_limit_h_min -8
_diffrn_reflns_limit_k_max 11
_diffrn_reflns_limit_k_min -11
_diffrn_reflns_limit_l_max 20
_diffrn_reflns_limit_l_min -20
_diffrn_reflns_number 12791
_diffrn_reflns_theta_full 18.38
_diffrn_reflns_theta_max 18.38
_diffrn_reflns_theta_min 1.75
_exptl_absorpt_coefficient_mu 0.066
_exptl_absorpt_correction_T_max 0.9934
_exptl_absorpt_correction_T_min 0.9934
_exptl_absorpt_correction_type none
_exptl_absorpt_process_details none
_exptl_crystal_colour colorless
_exptl_crystal_density_diffrn 1.117
_exptl_crystal_description block
_exptl_crystal_F_000 1016
_exptl_crystal_size_max 0.28
_exptl_crystal_size_mid 0.10
_exptl_crystal_size_min 0.08
_refine_diff_density_max 0.276
_refine_diff_density_min -0.236
_refine_diff_density_rms 0.040
_refine_ls_extinction_method none
_refine_ls_goodness_of_fit_ref 1.002
_refine_ls_hydrogen_treatment constr
_refine_ls_matrix_type full
_refine_ls_number_parameters 316
_refine_ls_number_reflns 2017
_refine_ls_number_restraints 0
_refine_ls_restrained_S_all 1.002
_refine_ls_R_factor_all 0.0622
_refine_ls_R_factor_gt 0.0497
_refine_ls_shift/su_max 0.000
_refine_ls_shift/su_mean 0.000
_refine_ls_structure_factor_coef Fsqd
_refine_ls_weighting_details 'calc w=1/[\s^2^(Fo^2^)+(0.0800P)^2^+2.4000P] where P=(Fo^2^+2Fc^2^)/3'
_refine_ls_weighting_scheme calc
_refine_ls_wR_factor_gt 0.1293
_refine_ls_wR_factor_ref 0.1364
_reflns_number_gt 1572
_reflns_number_total 2017
_reflns_threshold_expression >2sigma(I)
_cod_data_source_file ja073793zsi20070525_042240.cif
_cod_data_source_block t
_cod_depositor_comments
;
The following automatic conversions were performed:

'_refine_ls_hydrogen_treatment' value 'constrained' was replaced with
the value 'constr' as specified in the replacement file
'src/cod-tools/trunk/data/replacement-values/replacement_values.lst'.

Automatic conversion script
Id: cif_fix_values 5376 2017-05-30 11:51:03Z andrius 
;
_cod_original_cell_volume 2785.4(9)
_cod_database_code 4109961

loop_
_symmetry_equiv_pos_as_xyz
'x, y, z'
'-x+1/2, y+1/2, -z+1/2'
'-x, -y, -z'
'x-1/2, -y-1/2, z-1/2'

loop_
_atom_site_label
_atom_site_type_symbol
_atom_site_fract_x
_atom_site_fract_y
_atom_site_fract_z
_atom_site_U_iso_or_equiv
_atom_site_adp_type
_atom_site_occupancy
_atom_site_symmetry_multiplicity
_atom_site_calc_flag
_atom_site_refinement_flags
B1 B 0.2112(5) 1.1058(4) 0.8847(2) 0.0221(14) Uani 1 1 d .
N1 N 0.4033(4) 1.2224(3) 1.13024(14) 0.0254(10) Uani 1 1 d .
N2 N 0.4579(5) 1.1219(3) 0.83487(16) 0.0351(11) Uani 1 1 d .
O1 O 0.2284(4) 1.4660(3) 1.07798(16) 0.0755(13) Uani 1 1 d .
C1 C 0.2655(5) 1.1396(3) 0.95192(18) 0.0210(12) Uani 1 1 d .
C2 C 0.4105(5) 1.1354(3) 0.9790(2) 0.0265(12) Uani 1 1 d .
H2A H 0.4806 1.1136 0.9579 0.032 Uiso 1 1 calc R
C3 C 0.4541(5) 1.1622(3) 1.0358(2) 0.0275(12) Uani 1 1 d .
H3A H 0.5515 1.1579 1.0522 0.033 Uiso 1 1 calc R
C4 C 0.3530(6) 1.1951(3) 1.06813(18) 0.0227(12) Uani 1 1 d .
C5 C 0.2096(5) 1.2028(3) 1.0435(2) 0.0256(12) Uani 1 1 d .
H5A H 0.1405 1.2255 1.0649 0.031 Uiso 1 1 calc R
C6 C 0.1697(5) 1.1761(3) 0.9864(2) 0.0243(12) Uani 1 1 d .
H6A H 0.0725 1.1830 0.9701 0.029 Uiso 1 1 calc R
C7 C 0.4786(5) 1.1291(3) 1.16089(18) 0.0373(13) Uani 1 1 d .
H7A H 0.5104 1.1462 1.2005 0.056 Uiso 1 1 calc R
H7B H 0.5610 1.1105 1.1435 0.056 Uiso 1 1 calc R
H7C H 0.4125 1.0711 1.1582 0.056 Uiso 1 1 calc R
C8 C 0.5085(5) 1.3122(3) 1.13432(19) 0.0368(13) Uani 1 1 d .
H8A H 0.5403 1.3296 1.1739 0.055 Uiso 1 1 calc R
H8B H 0.4617 1.3718 1.1145 0.055 Uiso 1 1 calc R
H8C H 0.5907 1.2925 1.1171 0.055 Uiso 1 1 calc R
C9 C 0.2818(5) 1.2533(4) 1.16034(18) 0.0362(13) Uani 1 1 d .
H9A H 0.3196 1.2697 1.1996 0.054 Uiso 1 1 calc R
H9B H 0.2141 1.1965 1.1589 0.054 Uiso 1 1 calc R
H9C H 0.2335 1.3135 1.1419 0.054 Uiso 1 1 calc R
C10 C 0.3528(6) 1.1192(3) 0.85425(19) 0.0258(13) Uani 1 1 d .
C11 C 0.0819(5) 1.1900(3) 0.85803(16) 0.0221(12) Uani 1 1 d .
C12 C 0.1177(5) 1.2940(4) 0.84464(17) 0.0251(12) Uani 1 1 d .
C13 C 0.0106(6) 1.3639(4) 0.81981(18) 0.0314(13) Uani 1 1 d .
H13A H 0.0386 1.4305 0.8101 0.038 Uiso 1 1 calc R
C14 C -0.1345(6) 1.3386(4) 0.80908(18) 0.0328(13) Uani 1 1 d .
C15 C -0.1721(5) 1.2401(4) 0.82530(18) 0.0313(13) Uani 1 1 d .
H15A H -0.2697 1.2218 0.8201 0.038 Uiso 1 1 calc R
C16 C -0.0683(5) 1.1667(3) 0.84941(17) 0.0236(12) Uani 1 1 d .
C17 C 0.2699(5) 1.3372(3) 0.85971(18) 0.0339(13) Uani 1 1 d .
H17A H 0.2712 1.4086 0.8472 0.051 Uiso 1 1 calc R
H17B H 0.3347 1.2964 0.8410 0.051 Uiso 1 1 calc R
H17C H 0.3006 1.3339 0.9005 0.051 Uiso 1 1 calc R
C18 C -0.2472(5) 1.4184(4) 0.7842(2) 0.0500(15) Uani 1 1 d .
H18A H -0.3419 1.3872 0.7797 0.075 Uiso 1 1 calc R
H18B H -0.2279 1.4411 0.7475 0.075 Uiso 1 1 calc R
H18C H -0.2433 1.4773 0.8095 0.075 Uiso 1 1 calc R
C19 C -0.1281(5) 1.0642(3) 0.86771(18) 0.0333(13) Uani 1 1 d .
H19A H -0.2320 1.0646 0.8581 0.050 Uiso 1 1 calc R
H19B H -0.1003 1.0556 0.9084 0.050 Uiso 1 1 calc R
H19C H -0.0898 1.0073 0.8483 0.050 Uiso 1 1 calc R
C21 C 0.1702(4) 0.9806(3) 0.87214(19) 0.0215(12) Uani 1 1 d .
C22 C 0.1670(4) 0.9016(4) 0.91443(18) 0.0217(11) Uani 1 1 d .
C23 C 0.1376(4) 0.7978(4) 0.8979(2) 0.0263(12) Uani 1 1 d .
H23A H 0.1367 0.7480 0.9265 0.032 Uiso 1 1 calc R
C24 C 0.1097(4) 0.7647(4) 0.8414(2) 0.0240(12) Uani 1 1 d .
C25 C 0.1117(4) 0.8416(4) 0.8008(2) 0.0269(12) Uani 1 1 d .
H25A H 0.0935 0.8226 0.7623 0.032 Uiso 1 1 calc R
C26 C 0.1397(4) 0.9459(4) 0.81444(19) 0.0228(12) Uani 1 1 d .
C27 C 0.1868(5) 0.9222(3) 0.97807(18) 0.0311(12) Uani 1 1 d .
H27A H 0.1800 0.8574 0.9980 0.047 Uiso 1 1 calc R
H27B H 0.1126 0.9692 0.9861 0.047 Uiso 1 1 calc R
H27C H 0.2804 0.9530 0.9906 0.047 Uiso 1 1 calc R
C28 C 0.0806(5) 0.6516(3) 0.82651(19) 0.0384(13) Uani 1 1 d .
H28A H 0.0641 0.6435 0.7856 0.058 Uiso 1 1 calc R
H28B H -0.0036 0.6288 0.8414 0.058 Uiso 1 1 calc R
H28C H 0.1628 0.6102 0.8429 0.058 Uiso 1 1 calc R
C29 C 0.1324(5) 1.0200(3) 0.76415(18) 0.0360(13) Uani 1 1 d .
H29A H 0.1102 0.9813 0.7290 0.054 Uiso 1 1 calc R
H29B H 0.2242 1.0545 0.7657 0.054 Uiso 1 1 calc R
H29C H 0.0581 1.0713 0.7658 0.054 Uiso 1 1 calc R
C30 C 0.2184(7) 1.5527(6) 1.0575(2) 0.0650(18) Uani 1 1 d .
C31 C 0.0764(6) 1.6072(4) 1.0422(2) 0.0628(17) Uani 1 1 d .
H31A H -0.0005 1.5601 1.0474 0.094 Uiso 1 1 calc R
H31B H 0.0639 1.6293 1.0029 0.094 Uiso 1 1 calc R
H31C H 0.0743 1.6671 1.0665 0.094 Uiso 1 1 calc R
C32 C 0.3470(8) 1.6196(7) 1.0513(4) 0.145(4) Uani 1 1 d .
H32A H 0.4345 1.5798 1.0620 0.218 Uiso 1 1 calc R
H32B H 0.3491 1.6797 1.0758 0.218 Uiso 1 1 calc R
H32C H 0.3397 1.6420 1.0122 0.218 Uiso 1 1 calc R

loop_
_atom_site_aniso_label
_atom_site_aniso_U_11
_atom_site_aniso_U_22
_atom_site_aniso_U_33
_atom_site_aniso_U_23
_atom_site_aniso_U_13
_atom_site_aniso_U_12
B1 0.020(3) 0.028(4) 0.019(3) 0.001(3) 0.003(3) 0.003(3)
N1 0.027(2) 0.028(3) 0.022(3) -0.0036(19) 0.003(2) 0.008(2)
N2 0.030(3) 0.040(3) 0.037(3) 0.000(2) 0.007(2) -0.001(2)
O1 0.116(4) 0.045(3) 0.060(3) 0.013(2) -0.002(2) 0.024(2)
C1 0.020(3) 0.019(3) 0.026(3) 0.003(2) 0.007(3) 0.003(2)
C2 0.022(4) 0.034(3) 0.024(4) -0.003(2) 0.007(3) 0.005(2)
C3 0.021(3) 0.036(3) 0.025(4) -0.006(2) 0.000(3) 0.004(2)
C4 0.027(4) 0.023(3) 0.016(3) -0.003(2) -0.002(3) 0.001(2)
C5 0.028(4) 0.030(3) 0.020(4) -0.001(2) 0.006(3) 0.006(2)
C6 0.019(3) 0.028(3) 0.024(3) 0.003(2) -0.004(3) 0.002(2)
C7 0.044(3) 0.040(3) 0.025(3) 0.006(3) -0.003(2) 0.016(3)
C8 0.038(3) 0.036(3) 0.036(3) -0.013(2) 0.003(2) -0.009(3)
C9 0.038(3) 0.045(3) 0.025(3) -0.004(2) 0.004(3) 0.010(3)
C10 0.027(4) 0.023(3) 0.023(3) 0.001(2) -0.007(3) 0.002(2)
C11 0.027(4) 0.025(4) 0.014(3) -0.004(2) 0.002(2) -0.002(3)
C12 0.029(3) 0.024(3) 0.021(3) -0.001(2) 0.003(2) 0.000(3)
C13 0.049(4) 0.024(3) 0.020(3) -0.001(2) 0.002(3) 0.000(3)
C14 0.039(4) 0.030(4) 0.026(3) -0.004(3) -0.007(3) 0.009(3)
C15 0.027(3) 0.037(4) 0.026(3) -0.008(3) -0.005(2) 0.004(3)
C16 0.027(4) 0.026(3) 0.017(3) -0.005(2) 0.000(2) -0.001(3)
C17 0.042(4) 0.023(3) 0.037(3) 0.004(2) 0.007(3) -0.001(3)
C18 0.053(4) 0.044(3) 0.045(3) -0.003(3) -0.017(3) 0.018(3)
C19 0.025(3) 0.040(3) 0.034(3) -0.005(2) 0.004(2) 0.001(3)
C21 0.015(3) 0.026(3) 0.024(3) 0.003(3) 0.003(2) 0.004(2)
C22 0.018(3) 0.027(4) 0.020(3) 0.000(3) 0.004(2) 0.004(2)
C23 0.024(3) 0.025(4) 0.031(4) 0.007(3) 0.008(2) 0.001(2)
C24 0.024(3) 0.023(4) 0.026(4) -0.005(3) 0.006(2) -0.001(2)
C25 0.027(3) 0.032(4) 0.021(3) -0.004(3) 0.001(2) -0.002(2)
C26 0.021(3) 0.024(4) 0.022(4) -0.001(3) 0.002(2) -0.001(2)
C27 0.035(3) 0.030(3) 0.030(3) 0.008(2) 0.011(2) 0.002(2)
C28 0.039(3) 0.031(4) 0.045(3) -0.006(3) 0.005(3) 0.000(3)
C29 0.047(3) 0.038(3) 0.023(3) -0.001(3) 0.004(2) -0.002(2)
C30 0.074(5) 0.068(5) 0.049(4) 0.011(4) -0.003(3) 0.014(5)
C31 0.087(5) 0.053(4) 0.047(4) -0.002(3) 0.004(3) 0.014(4)
C32 0.081(6) 0.149(8) 0.201(10) 0.066(7) 0.010(6) -0.014(6)

loop_
_atom_type_symbol
_atom_type_description
_atom_type_scat_dispersion_real
_atom_type_scat_dispersion_imag
_atom_type_scat_source
C C 0.0033 0.0016 'International Tables Vol C Tables 4.2.6.8 and 6.1.1.4'
H H 0.0000 0.0000 'International Tables Vol C Tables 4.2.6.8 and 6.1.1.4'
B B 0.0013 0.0007 'International Tables Vol C Tables 4.2.6.8 and 6.1.1.4'
N N 0.0061 0.0033 'International Tables Vol C Tables 4.2.6.8 and 6.1.1.4'
O O 0.0106 0.0060 'International Tables Vol C Tables 4.2.6.8 and 6.1.1.4'

loop_
_geom_angle_atom_site_label_1
_geom_angle_atom_site_label_2
_geom_angle_atom_site_label_3
_geom_angle
C10 B1 C1 105.0(3)
C10 B1 C21 101.7(3)
C1 B1 C21 116.8(4)
C10 B1 C11 111.0(4)
C1 B1 C11 106.6(3)
C21 B1 C11 115.1(4)
C9 N1 C8 108.0(3)
C9 N1 C4 112.8(3)
C8 N1 C4 109.5(3)
C9 N1 C7 108.1(3)
C8 N1 C7 108.9(3)
C4 N1 C7 109.4(3)
C6 C1 C2 114.4(4)
C6 C1 B1 122.0(4)
C2 C1 B1 123.6(4)
C3 C2 C1 122.9(4)
C4 C3 C2 119.8(4)
C5 C4 C3 119.8(4)
C5 C4 N1 121.5(4)
C3 C4 N1 118.7(4)
C4 C5 C6 118.9(4)
C5 C6 C1 124.1(4)
N2 C10 B1 174.6(5)
C16 C11 C12 115.4(4)
C16 C11 B1 124.0(4)
C12 C11 B1 120.5(4)
C13 C12 C11 121.0(4)
C13 C12 C17 116.5(4)
C11 C12 C17 122.4(4)
C14 C13 C12 122.9(4)
C13 C14 C15 116.9(4)
C13 C14 C18 121.0(5)
C15 C14 C18 122.0(5)
C14 C15 C16 122.2(4)
C15 C16 C11 121.4(4)
C15 C16 C19 115.6(4)
C11 C16 C19 123.0(4)
C26 C21 C22 115.5(4)
C26 C21 B1 118.5(4)
C22 C21 B1 126.0(4)
C23 C22 C21 120.1(4)
C23 C22 C27 115.5(4)
C21 C22 C27 124.3(4)
C24 C23 C22 123.8(4)
C25 C24 C23 115.8(4)
C25 C24 C28 123.0(4)
C23 C24 C28 121.2(4)
C24 C25 C26 123.1(4)
C25 C26 C21 121.6(4)
C25 C26 C29 115.9(4)
C21 C26 C29 122.5(4)
O1 C30 C31 122.2(6)
O1 C30 C32 123.5(6)
C31 C30 C32 114.0(6)

loop_
_geom_bond_atom_site_label_1
_geom_bond_atom_site_label_2
_geom_bond_distance
B1 C10 1.618(8)
B1 C1 1.644(7)
B1 C21 1.661(7)
B1 C11 1.662(7)
N1 C9 1.489(5)
N1 C8 1.504(5)
N1 C4 1.507(5)
N1 C7 1.508(5)
N2 C10 1.151(5)
O1 C30 1.207(6)
C1 C6 1.388(5)
C1 C2 1.401(6)
C2 C3 1.381(6)
C3 C4 1.376(6)
C4 C5 1.373(6)
C5 C6 1.384(6)
C11 C16 1.416(6)
C11 C12 1.418(6)
C12 C13 1.396(6)
C12 C17 1.513(6)
C13 C14 1.376(6)
C14 C15 1.378(6)
C14 C18 1.512(6)
C15 C16 1.401(6)
C16 C19 1.516(6)
C21 C26 1.418(6)
C21 C22 1.424(6)
C22 C23 1.398(6)
C22 C27 1.509(6)
C23 C24 1.384(6)
C24 C25 1.377(6)
C24 C28 1.502(6)
C25 C26 1.386(6)
C26 C29 1.513(6)
C30 C31 1.489(7)
C30 C32 1.501(9)
